data_4033432
loop_
_publ_author_name
'Khan, Hina P. A.'
'Chakraborty, Tushar Kanti'

_publ_section_title
;
 Diversity-Oriented Approach to N-Heterocyclic Compounds from
 \a-Phenyl-\b-enamino Ester via a Mitsunobu-Michael Reaction Sequence.
;
_journal_issue 4
_journal_name_full 'The Journal of organic chemistry'
_journal_page_first 2027
_journal_page_last 2039
_journal_paper_doi 10.1021/acs.joc.7b02962
_journal_volume 83
_journal_year 2018
_chemical_formula_moiety 'C25 H32 N2 O6 S'
_chemical_formula_sum 'C25 H32 N2 O6 S'
_chemical_formula_weight 488.58
_space_group_crystal_system triclinic
_space_group_IT_number 2
_space_group_name_Hall '-P 1'
_space_group_name_H-M_alt 'P -1'
_symmetry_space_group_name_Hall '-P 1'
_symmetry_space_group_name_H-M 'P -1'
_atom_sites_solution_hydrogens geom
_atom_sites_solution_primary dual
_audit_creation_date 2017-01-05
_audit_creation_method
;
Olex2 1.2
(compiled 2016.11.30 svn.r3356 for OlexSys, GUI svn.r5269)
;
_cell_angle_alpha 102.315(4)
_cell_angle_beta 109.424(4)
_cell_angle_gamma 105.574(4)
_cell_formula_units_Z 2
_cell_length_a 10.5391(4)
_cell_length_b 11.1940(5)
_cell_length_c 12.4871(6)
_cell_measurement_reflns_used 6440
_cell_measurement_temperature 100.01(10)
_cell_measurement_theta_max 27.4470
_cell_measurement_theta_min 3.0910
_cell_volume 1261.89(12)
_computing_cell_refinement 'CrysAlisPro 1.171.38.41 (Rigaku OD, 2015)'
_computing_data_collection 'CrysAlisPro 1.171.38.41 (Rigaku OD, 2015)'
_computing_data_reduction 'CrysAlisPro 1.171.38.41 (Rigaku OD, 2015)'
_computing_molecular_graphics 'Olex2 (Dolomanov et al., 2009)'
_computing_publication_material 'Olex2 (Dolomanov et al., 2009)'
_computing_structure_refinement 'ShelXL (Sheldrick, 2015)'
_computing_structure_solution 'ShelXT (Sheldrick, 2015)'
_diffrn_ambient_environment N~2~
_diffrn_ambient_temperature 100.01(10)
_diffrn_detector 'CCD plate'
_diffrn_detector_area_resol_mean 8.0419
_diffrn_detector_type Eos
_diffrn_measured_fraction_theta_full 0.9974
_diffrn_measured_fraction_theta_max 0.9974
_diffrn_measurement_details
;
List of Runs (angles in degrees, time in seconds):

  # Type    Start    End  Width  t~exp~   \w     \q     \k     \f   Frames
--------------------------------------------------------------------------
  1  \w      2.00  88.00   1.00    5.00    --   20.82  77.00   0.00   86
  2  \w    -32.00  48.00   1.00    5.00    --  -16.60  57.00-120.00   80
  3  \w    -59.00 -34.00   1.00    5.00    --  -16.60 179.00-180.00   25
  4  \w    -65.00   3.00   1.00    5.00    --  -16.60 -37.00  90.00   68
  5  \w     29.00  60.00   1.00    5.00    --   20.82 -99.00 -90.00   31
  6  \w    -84.00   6.00   1.00    5.00    --  -16.60 -77.00  90.00   90
;
_diffrn_measurement_device 'four-circle diffractometer'
_diffrn_measurement_device_type 'Xcalibur, Eos, Nova'
_diffrn_measurement_method '\w scans'
_diffrn_orient_matrix_type 'CrysAlisPro convention (1999,Acta A55,543-557)'
_diffrn_orient_matrix_UB_11 0.0469408000
_diffrn_orient_matrix_UB_12 -0.0010816000
_diffrn_orient_matrix_UB_13 -0.0295002000
_diffrn_orient_matrix_UB_21 0.0335900000
_diffrn_orient_matrix_UB_22 0.0694835000
_diffrn_orient_matrix_UB_23 0.0253754000
_diffrn_orient_matrix_UB_31 0.0506029000
_diffrn_orient_matrix_UB_32 -0.0061367000
_diffrn_orient_matrix_UB_33 0.0506581000
_diffrn_radiation_monochromator mirror
_diffrn_radiation_probe x-ray
_diffrn_radiation_type 'Mo K\a'
_diffrn_radiation_wavelength 0.71073
_diffrn_reflns_av_R_equivalents 0.0303
_diffrn_reflns_av_unetI/netI 0.0434
_diffrn_reflns_Laue_measured_fraction_full 0.998
_diffrn_reflns_Laue_measured_fraction_max 0.998
_diffrn_reflns_limit_h_max 12
_diffrn_reflns_limit_h_min -12
_diffrn_reflns_limit_k_max 12
_diffrn_reflns_limit_k_min -13
_diffrn_reflns_limit_l_max 14
_diffrn_reflns_limit_l_min -14
_diffrn_reflns_number 8793
_diffrn_reflns_point_group_measured_fraction_full 0.998
_diffrn_reflns_point_group_measured_fraction_max 0.998
_diffrn_reflns_theta_full 24.997
_diffrn_reflns_theta_max 24.997
_diffrn_reflns_theta_min 2.843
_diffrn_source 'micro-focus sealed X-ray tube'
_diffrn_source_type 'Mova (Mo) X-ray Source'
_exptl_absorpt_coefficient_mu 0.170
_exptl_absorpt_correction_T_max 1.00000
_exptl_absorpt_correction_T_min 0.09082
_exptl_absorpt_correction_type multi-scan
_exptl_absorpt_process_details
;
CrysAlisPro 1.171.38.41 (Rigaku Oxford Diffraction, 2015)
Empirical absorption correction using spherical harmonics,
 implemented in SCALE3 ABSPACK scaling algorithm.
;
_exptl_crystal_colour 'clear light colourless'
_exptl_crystal_colour_lustre clear
_exptl_crystal_colour_modifier light
_exptl_crystal_colour_primary colourless
_exptl_crystal_density_diffrn 1.286
_exptl_crystal_description block
_exptl_crystal_F_000 520
_exptl_crystal_size_max 0.31
_exptl_crystal_size_mid 0.3
_exptl_crystal_size_min 0.25
_refine_diff_density_max 0.282
_refine_diff_density_min -0.405
_refine_diff_density_rms 0.049
_refine_ls_extinction_method none
_refine_ls_goodness_of_fit_ref 1.066
_refine_ls_hydrogen_treatment constr
_refine_ls_matrix_type full
_refine_ls_number_parameters 312
_refine_ls_number_reflns 4433
_refine_ls_number_restraints 0
_refine_ls_restrained_S_all 1.066
_refine_ls_R_factor_all 0.0457
_refine_ls_R_factor_gt 0.0400
_refine_ls_shift/su_max 0.000
_refine_ls_shift/su_mean 0.000
_refine_ls_structure_factor_coef Fsqd
_refine_ls_weighting_details 'w=1/[\s^2^(Fo^2^)+(0.0491P)^2^+0.2609P] where P=(Fo^2^+2Fc^2^)/3'
_refine_ls_weighting_scheme calc
_refine_ls_wR_factor_gt 0.1007
_refine_ls_wR_factor_ref 0.1054
_reflns_Friedel_coverage 0.000
_reflns_number_gt 3879
_reflns_number_total 4433
_reflns_threshold_expression 'I > 2\s(I)'
_cod_data_source_file jo7b02962_si_002.cif
_cod_data_source_block 8j
_cod_depositor_comments 'Adding full bibliography for 4033429--4033433.cif.'
_cod_original_cell_volume 1261.89(10)
_cod_database_code 4033432
_chemical_oxdiff_formula 'C H N O S'
_shelx_space_group_comment
;
The symmetry employed for this shelxl refinement is uniquely defined
by the following loop, which should always be used as a source of
symmetry information in preference to the above space-group names.
They are only intended as comments.
;
_reflns_odcompleteness_completeness 99.74
_reflns_odcompleteness_iscentric 1
_reflns_odcompleteness_theta 27.42
_olex2_refinement_description
;
1. Fixed Uiso
 At 1.2 times of:
  All C(H) groups, All C(H,H) groups, All N(H) groups
 At 1.5 times of:
  All C(H,H,H) groups
2.a Secondary CH2 refined with riding coordinates:
 C20(H20A,H20B), C19(H19A,H19B), C15(H15A,H15B)
2.b Aromatic/amide H refined with riding coordinates:
 N2(H2), C18(H18), C9(H9), C10(H10), C6(H6), C7(H7), C13(H13), C4(H4),
 C11(H11), C3(H3), C12(H12)
2.c Idealised Me refined as rotating group:
 C1(H1A,H1B,H1C), C24(H24A,H24B,H24C), C23(H23A,H23B,H23C), C25(H25A,H25B,
 H25C), C14(H14A,H14B,H14C)
;
_shelx_shelxl_version_number 2014/7
_olex2_submission_special_instructions 'No special instructions were received'
_oxdiff_exptl_absorpt_empirical_details
;
Empirical correction (ABSPACK) includes:
- Absorption correction using spherical harmonics
- Frame scaling
- Detector area scaling
;
_oxdiff_exptl_absorpt_empirical_full_max 12.254
_oxdiff_exptl_absorpt_empirical_full_min 0.666

loop_
_space_group_symop_operation_xyz
'x, y, z'
'-x, -y, -z'

loop_
_atom_site_label
_atom_site_type_symbol
_atom_site_fract_x
_atom_site_fract_y
_atom_site_fract_z
_atom_site_U_iso_or_equiv
_atom_site_adp_type
_atom_site_occupancy
_atom_site_site_symmetry_order
_atom_site_calc_flag
_atom_site_refinement_flags_posn
S1 S 0.40678(5) 0.48656(4) 0.64049(4) 0.02104(13) Uani 1 1 d .
O5 O 0.32913(12) 0.88615(12) 0.73228(10) 0.0234(3) Uani 1 1 d .
O1 O 0.17709(12) 0.28237(11) 0.98128(10) 0.0216(3) Uani 1 1 d .
O2 O 0.39335(13) 0.30914(12) 0.97559(11) 0.0257(3) Uani 1 1 d .
O6 O 0.57353(12) 0.96261(11) 0.84555(11) 0.0230(3) Uani 1 1 d .
O4 O 0.41974(13) 0.59288(12) 0.59329(11) 0.0273(3) Uani 1 1 d .
O3 O 0.53150(12) 0.45940(12) 0.70105(11) 0.0263(3) Uani 1 1 d .
N1 N 0.33163(15) 0.51395(13) 0.73703(12) 0.0189(3) Uani 1 1 d .
N2 N 0.42637(15) 0.80275(13) 0.87551(12) 0.0202(3) Uani 1 1 d .
H2 H 0.5022 0.8112 0.9354 0.024 Uiso 1 1 calc R
C8 C 0.07877(17) 0.37596(16) 0.79069(15) 0.0173(4) Uani 1 1 d .
C18 C 0.33562(18) 0.43668(16) 0.81214(14) 0.0176(4) Uani 1 1 d .
H18 H 0.4199 0.4195 0.8412 0.021 Uiso 1 1 calc R
C16 C 0.27723(18) 0.32230(16) 0.93995(14) 0.0180(4) Uani 1 1 d .
C9 C -0.00316(18) 0.30243(16) 0.66842(15) 0.0200(4) Uani 1 1 d .
H9 H 0.0358 0.2551 0.6265 0.024 Uiso 1 1 calc R
C17 C 0.23195(17) 0.38468(15) 0.84690(14) 0.0167(4) Uani 1 1 d .
C5 C 0.27234(18) 0.34007(17) 0.52797(15) 0.0204(4) Uani 1 1 d .
C20 C 0.28857(18) 0.70048(16) 0.84286(15) 0.0200(4) Uani 1 1 d .
H20A H 0.2159 0.7395 0.8378 0.024 Uiso 1 1 calc R
H20B H 0.2967 0.6607 0.9055 0.024 Uiso 1 1 calc R
C10 C -0.14198(18) 0.29919(17) 0.60885(16) 0.0239(4) Uani 1 1 d .
H10 H -0.1952 0.2502 0.5275 0.029 Uiso 1 1 calc R
C19 C 0.23962(18) 0.59390(16) 0.72289(15) 0.0196(4) Uani 1 1 d .
H19A H 0.1394 0.5380 0.6961 0.024 Uiso 1 1 calc R
H19B H 0.2468 0.6342 0.6625 0.024 Uiso 1 1 calc R
C6 C 0.14628(19) 0.34558(18) 0.45019(15) 0.0235(4) Uani 1 1 d .
H6 H 0.1386 0.4263 0.4495 0.028 Uiso 1 1 calc R
C22 C 0.60799(19) 1.05531(17) 0.78196(16) 0.0229(4) Uani 1 1 d .
C21 C 0.43415(18) 0.88452(16) 0.81082(15) 0.0197(4) Uani 1 1 d .
C7 C 0.03211(19) 0.22952(17) 0.37362(15) 0.0229(4) Uani 1 1 d .
H7 H -0.0534 0.2331 0.3230 0.027 Uiso 1 1 calc R
C13 C 0.01681(19) 0.44380(16) 0.85262(16) 0.0215(4) Uani 1 1 d .
H13 H 0.0686 0.4915 0.9343 0.026 Uiso 1 1 calc R
C4 C 0.2850(2) 0.21990(18) 0.52852(16) 0.0259(4) Uani 1 1 d .
H4 H 0.3694 0.2165 0.5813 0.031 Uiso 1 1 calc R
C2 C 0.04218(19) 0.10762(17) 0.37061(15) 0.0222(4) Uani 1 1 d .
C11 C -0.20109(19) 0.36903(18) 0.67071(17) 0.0259(4) Uani 1 1 d .
H11 H -0.2933 0.3682 0.6308 0.031 Uiso 1 1 calc R
C3 C 0.1698(2) 0.10453(18) 0.44909(16) 0.0272(4) Uani 1 1 d .
H3 H 0.1783 0.0239 0.4485 0.033 Uiso 1 1 calc R
C12 C -0.12218(19) 0.44010(18) 0.79238(17) 0.0248(4) Uani 1 1 d .
H12 H -0.1626 0.4858 0.8341 0.030 Uiso 1 1 calc R
C15 C 0.2193(2) 0.22218(18) 1.07422(16) 0.0255(4) Uani 1 1 d .
H15A H 0.3109 0.2815 1.1397 0.031 Uiso 1 1 calc R
H15B H 0.2305 0.1412 1.0406 0.031 Uiso 1 1 calc R
C1 C -0.0818(2) -0.01790(18) 0.28353(17) 0.0298(4) Uani 1 1 d .
H1A H -0.1234 -0.0644 0.3274 0.045 Uiso 1 1 calc GR
H1B H -0.0467 -0.0720 0.2393 0.045 Uiso 1 1 calc GR
H1C H -0.1541 0.0029 0.2285 0.045 Uiso 1 1 calc GR
C24 C 0.5422(2) 1.15925(18) 0.80068(17) 0.0297(4) Uani 1 1 d .
H24A H 0.4387 1.1192 0.7593 0.045 Uiso 1 1 calc GR
H24B H 0.5773 1.2261 0.7694 0.045 Uiso 1 1 calc GR
H24C H 0.5690 1.1981 0.8852 0.045 Uiso 1 1 calc GR
C23 C 0.7720(2) 1.11701(19) 0.84496(19) 0.0346(5) Uani 1 1 d .
H23A H 0.8008 1.1621 0.9287 0.052 Uiso 1 1 calc GR
H23B H 0.8071 1.1784 0.8087 0.052 Uiso 1 1 calc GR
H23C H 0.8117 1.0495 0.8373 0.052 Uiso 1 1 calc GR
C25 C 0.5582(2) 0.9804(2) 0.64962(18) 0.0393(5) Uani 1 1 d .
H25A H 0.5890 0.9069 0.6422 0.059 Uiso 1 1 calc GR
H25B H 0.5996 1.0376 0.6128 0.059 Uiso 1 1 calc GR
H25C H 0.4546 0.9493 0.6102 0.059 Uiso 1 1 calc GR
C14 C 0.1044(2) 0.1943(2) 1.11978(19) 0.0372(5) Uani 1 1 d .
H14A H 0.0165 0.1289 1.0564 0.056 Uiso 1 1 calc GR
H14B H 0.0880 0.2735 1.1465 0.056 Uiso 1 1 calc GR
H14C H 0.1346 0.1624 1.1859 0.056 Uiso 1 1 calc GR

loop_
_atom_site_aniso_label
_atom_site_aniso_U_11
_atom_site_aniso_U_22
_atom_site_aniso_U_33
_atom_site_aniso_U_23
_atom_site_aniso_U_13
_atom_site_aniso_U_12
S1 0.0188(2) 0.0254(2) 0.0209(2) 0.01034(19) 0.01022(19) 0.00643(19)
O5 0.0192(6) 0.0266(7) 0.0258(7) 0.0152(5) 0.0068(5) 0.0087(5)
O1 0.0241(7) 0.0271(7) 0.0212(6) 0.0150(5) 0.0123(5) 0.0118(5)
O2 0.0209(7) 0.0324(7) 0.0286(7) 0.0187(6) 0.0089(6) 0.0118(6)
O6 0.0174(6) 0.0236(7) 0.0278(7) 0.0154(5) 0.0069(5) 0.0051(5)
O4 0.0299(7) 0.0273(7) 0.0276(7) 0.0142(6) 0.0160(6) 0.0056(6)
O3 0.0181(6) 0.0358(7) 0.0259(7) 0.0105(6) 0.0097(5) 0.0101(6)
N1 0.0201(8) 0.0222(8) 0.0178(7) 0.0100(6) 0.0086(6) 0.0090(6)
N2 0.0171(7) 0.0222(8) 0.0194(7) 0.0108(6) 0.0046(6) 0.0050(6)
C8 0.0178(9) 0.0187(8) 0.0201(8) 0.0121(7) 0.0098(7) 0.0069(7)
C18 0.0184(9) 0.0194(9) 0.0164(8) 0.0074(7) 0.0058(7) 0.0095(7)
C16 0.0192(9) 0.0174(8) 0.0149(8) 0.0049(7) 0.0055(7) 0.0053(7)
C9 0.0204(9) 0.0204(9) 0.0228(9) 0.0118(7) 0.0108(8) 0.0070(7)
C17 0.0180(9) 0.0170(8) 0.0151(8) 0.0062(7) 0.0061(7) 0.0067(7)
C5 0.0211(9) 0.0260(9) 0.0180(8) 0.0090(7) 0.0117(7) 0.0087(8)
C20 0.0198(9) 0.0226(9) 0.0227(9) 0.0125(7) 0.0108(7) 0.0090(7)
C10 0.0182(9) 0.0267(10) 0.0229(9) 0.0127(8) 0.0049(8) 0.0034(8)
C19 0.0180(9) 0.0206(9) 0.0226(9) 0.0121(7) 0.0077(7) 0.0074(7)
C6 0.0289(10) 0.0247(9) 0.0212(9) 0.0113(8) 0.0106(8) 0.0131(8)
C22 0.0217(9) 0.0218(9) 0.0262(9) 0.0137(8) 0.0103(8) 0.0045(7)
C21 0.0202(9) 0.0188(9) 0.0216(9) 0.0072(7) 0.0100(8) 0.0072(7)
C7 0.0238(10) 0.0284(10) 0.0179(9) 0.0087(8) 0.0075(8) 0.0122(8)
C13 0.0249(10) 0.0218(9) 0.0217(9) 0.0115(7) 0.0118(8) 0.0081(8)
C4 0.0226(9) 0.0334(10) 0.0258(10) 0.0114(8) 0.0094(8) 0.0157(8)
C2 0.0254(9) 0.0269(10) 0.0193(9) 0.0087(7) 0.0138(8) 0.0108(8)
C11 0.0167(9) 0.0327(10) 0.0353(11) 0.0228(9) 0.0113(8) 0.0098(8)
C3 0.0291(10) 0.0263(10) 0.0316(10) 0.0117(8) 0.0135(9) 0.0156(9)
C12 0.0246(10) 0.0280(10) 0.0358(10) 0.0195(8) 0.0196(8) 0.0146(8)
C15 0.0278(10) 0.0301(10) 0.0235(9) 0.0175(8) 0.0098(8) 0.0125(8)
C1 0.0295(11) 0.0255(10) 0.0308(10) 0.0062(8) 0.0110(9) 0.0094(9)
C24 0.0301(10) 0.0262(10) 0.0350(11) 0.0163(9) 0.0126(9) 0.0100(9)
C23 0.0224(10) 0.0315(11) 0.0499(13) 0.0231(10) 0.0123(9) 0.0060(9)
C25 0.0425(13) 0.0414(12) 0.0338(11) 0.0115(10) 0.0237(10) 0.0059(10)
C14 0.0529(14) 0.0419(12) 0.0418(12) 0.0287(10) 0.0315(11) 0.0279(11)

loop_
_atom_type_symbol
_atom_type_description
_atom_type_scat_dispersion_real
_atom_type_scat_dispersion_imag
_atom_type_scat_source
C C 0.0033 0.0016 'International Tables Vol C Tables 4.2.6.8 and 6.1.1.4'
H H 0.0000 0.0000 'International Tables Vol C Tables 4.2.6.8 and 6.1.1.4'
N N 0.0061 0.0033 'International Tables Vol C Tables 4.2.6.8 and 6.1.1.4'
O O 0.0106 0.0060 'International Tables Vol C Tables 4.2.6.8 and 6.1.1.4'
S S 0.1246 0.1234 'International Tables Vol C Tables 4.2.6.8 and 6.1.1.4'

loop_
_geom_angle_atom_site_label_1
_geom_angle_atom_site_label_2
_geom_angle_atom_site_label_3
_geom_angle
O4 S1 N1 106.79(7)
O4 S1 C5 110.08(8)
O3 S1 O4 120.68(8)
O3 S1 N1 106.93(7)
O3 S1 C5 108.95(8)
N1 S1 C5 101.66(8)
C16 O1 C15 114.38(13)
C21 O6 C22 119.64(12)
C18 N1 S1 116.27(11)
C18 N1 C19 122.71(14)
C19 N1 S1 119.69(11)
C20 N2 H2 120.4
C21 N2 H2 120.4
C21 N2 C20 119.18(14)
C9 C8 C17 118.20(14)
C13 C8 C9 118.60(15)
C13 C8 C17 123.08(14)
N1 C18 H18 116.2
C17 C18 N1 127.57(15)
C17 C18 H18 116.2
O1 C16 C17 113.08(14)
O2 C16 O1 123.02(15)
O2 C16 C17 123.91(16)
C8 C9 H9 119.6
C10 C9 C8 120.88(15)
C10 C9 H9 119.6
C18 C17 C8 124.38(15)
C18 C17 C16 114.23(14)
C16 C17 C8 121.11(15)
C6 C5 S1 118.95(13)
C6 C5 C4 120.66(16)
C4 C5 S1 119.82(13)
N2 C20 H20A 109.1
N2 C20 H20B 109.1
N2 C20 C19 112.31(14)
H20A C20 H20B 107.9
C19 C20 H20A 109.1
C19 C20 H20B 109.1
C9 C10 H10 120.0
C11 C10 C9 119.95(16)
C11 C10 H10 120.0
N1 C19 C20 109.72(13)
N1 C19 H19A 109.7
N1 C19 H19B 109.7
C20 C19 H19A 109.7
C20 C19 H19B 109.7
H19A C19 H19B 108.2
C5 C6 H6 120.4
C7 C6 C5 119.18(16)
C7 C6 H6 120.4
O6 C22 C24 110.41(14)
O6 C22 C23 102.23(13)
O6 C22 C25 109.92(15)
C23 C22 C24 110.39(15)
C25 C22 C24 112.38(16)
C25 C22 C23 111.05(16)
O5 C21 O6 125.70(16)
O5 C21 N2 123.82(16)
N2 C21 O6 110.48(14)
C6 C7 H7 119.2
C6 C7 C2 121.57(16)
C2 C7 H7 119.2
C8 C13 H13 119.9
C12 C13 C8 120.17(16)
C12 C13 H13 119.9
C5 C4 H4 120.4
C5 C4 C3 119.12(16)
C3 C4 H4 120.4
C7 C2 C3 118.21(16)
C7 C2 C1 120.80(16)
C3 C2 C1 120.99(16)
C10 C11 H11 120.1
C10 C11 C12 119.74(16)
C12 C11 H11 120.1
C4 C3 H3 119.4
C2 C3 C4 121.24(16)
C2 C3 H3 119.4
C13 C12 H12 119.7
C11 C12 C13 120.64(16)
C11 C12 H12 119.7
O1 C15 H15A 110.0
O1 C15 H15B 110.0
O1 C15 C14 108.51(14)
H15A C15 H15B 108.4
C14 C15 H15A 110.0
C14 C15 H15B 110.0
C2 C1 H1A 109.5
C2 C1 H1B 109.5
C2 C1 H1C 109.5
H1A C1 H1B 109.5
H1A C1 H1C 109.5
H1B C1 H1C 109.5
C22 C24 H24A 109.5
C22 C24 H24B 109.5
C22 C24 H24C 109.5
H24A C24 H24B 109.5
H24A C24 H24C 109.5
H24B C24 H24C 109.5
C22 C23 H23A 109.5
C22 C23 H23B 109.5
C22 C23 H23C 109.5
H23A C23 H23B 109.5
H23A C23 H23C 109.5
H23B C23 H23C 109.5
C22 C25 H25A 109.5
C22 C25 H25B 109.5
C22 C25 H25C 109.5
H25A C25 H25B 109.5
H25A C25 H25C 109.5
H25B C25 H25C 109.5
C15 C14 H14A 109.5
C15 C14 H14B 109.5
C15 C14 H14C 109.5
H14A C14 H14B 109.5
H14A C14 H14C 109.5
H14B C14 H14C 109.5

loop_
_geom_bond_atom_site_label_1
_geom_bond_atom_site_label_2
_geom_bond_distance
S1 O4 1.4311(13)
S1 O3 1.4296(12)
S1 N1 1.6680(14)
S1 C5 1.7653(18)
O5 C21 1.2181(19)
O1 C16 1.337(2)
O1 C15 1.466(2)
O2 C16 1.2165(19)
O6 C22 1.477(2)
O6 C21 1.355(2)
N1 C18 1.403(2)
N1 C19 1.480(2)
N2 H2 0.8600
N2 C20 1.449(2)
N2 C21 1.348(2)
C8 C9 1.400(2)
C8 C17 1.497(2)
C8 C13 1.397(2)
C18 H18 0.9300
C18 C17 1.343(2)
C16 C17 1.491(2)
C9 H9 0.9300
C9 C10 1.390(2)
C5 C6 1.387(2)
C5 C4 1.388(2)
C20 H20A 0.9700
C20 H20B 0.9700
C20 C19 1.525(2)
C10 H10 0.9300
C10 C11 1.386(2)
C19 H19A 0.9700
C19 H19B 0.9700
C6 H6 0.9300
C6 C7 1.384(2)
C22 C24 1.521(2)
C22 C23 1.518(2)
C22 C25 1.518(3)
C7 H7 0.9300
C7 C2 1.390(2)
C13 H13 0.9300
C13 C12 1.391(2)
C4 H4 0.9300
C4 C3 1.392(3)
C2 C3 1.390(2)
C2 C1 1.510(2)
C11 H11 0.9300
C11 C12 1.386(3)
C3 H3 0.9300
C12 H12 0.9300
C15 H15A 0.9700
C15 H15B 0.9700
C15 C14 1.490(3)
C1 H1A 0.9600
C1 H1B 0.9600
C1 H1C 0.9600
C24 H24A 0.9600
C24 H24B 0.9600
C24 H24C 0.9600
C23 H23A 0.9600
C23 H23B 0.9600
C23 H23C 0.9600
C25 H25A 0.9600
C25 H25B 0.9600
C25 H25C 0.9600
C14 H14A 0.9600
C14 H14B 0.9600
C14 H14C 0.9600
